data_7048811
loop_
_publ_author_name
'Zou, Qian'
'Huang, Xin-Da'
'Liu, Jing-Cui'
'Bao, Song-Song'
'Zheng, Li-Min'

_publ_section_title
;
 Lanthanide anthracene complexes: slow magnetic relaxation and
 luminescence in Dy<sup>III</sup>, Er<sup>III</sup> and Yb<sup>III</sup>
 based materials.
;
_journal_issue 8
_journal_name_full 'Dalton transactions (Cambridge, England : 2003)'
_journal_page_first 2735
_journal_page_last 2740
_journal_paper_doi 10.1039/c9dt00073a
_journal_volume 48
_journal_year 2019
_chemical_formula_moiety 'C38 H54 Dy O12 P2, 3(Cl), 2(H2 O)'
_chemical_formula_sum 'C38 H58 Cl3 Dy O14 P2'
_chemical_formula_weight 1069.63
_space_group_crystal_system orthorhombic
_space_group_IT_number 60
_space_group_name_Hall '-P 2n 2ab'
_space_group_name_H-M_alt 'P b c n'
_symmetry_space_group_name_Hall '-P 2n 2ab'
_symmetry_space_group_name_H-M 'P b c n'
_atom_sites_solution_hydrogens mixed
_audit_creation_method SHELXL-2018/3
_audit_update_record
;
2019-01-23 deposited with the CCDC.
2019-01-29 downloaded from the CCDC.
;
_cell_angle_alpha 90
_cell_angle_beta 90
_cell_angle_gamma 90
_cell_formula_units_Z 4
_cell_length_a 30.906(2)
_cell_length_b 20.3398(15)
_cell_length_c 7.5421(6)
_cell_measurement_reflns_used 9538
_cell_measurement_temperature 123(2)
_cell_measurement_theta_max 30.512
_cell_measurement_theta_min 2.212
_cell_volume 4741.1(6)
_computing_cell_refinement SMART
_computing_data_collection 'SMART (Bruker, 2000)'
_computing_data_reduction 'SAINT (Bruker, 2000)'
_computing_molecular_graphics SHELXTL
_computing_publication_material SHELXTL
_computing_structure_refinement 'SHELXL-2018/3 (Sheldrick, 2018)'
_computing_structure_solution 'SHELXT 2014/4 (Sheldrick, 2014)'
_diffrn_ambient_temperature 123(2)
_diffrn_measured_fraction_theta_full 0.998
_diffrn_measured_fraction_theta_max 0.999
_diffrn_measurement_device_type 'Bruker D8'
_diffrn_radiation_type MoK\a
_diffrn_radiation_wavelength 0.71073
_diffrn_reflns_av_R_equivalents 0.0510
_diffrn_reflns_av_unetI/netI 0.0265
_diffrn_reflns_Laue_measured_fraction_full 0.998
_diffrn_reflns_Laue_measured_fraction_max 0.999
_diffrn_reflns_limit_h_max 34
_diffrn_reflns_limit_h_min -38
_diffrn_reflns_limit_k_max 25
_diffrn_reflns_limit_k_min -25
_diffrn_reflns_limit_l_max 9
_diffrn_reflns_limit_l_min -8
_diffrn_reflns_number 31242
_diffrn_reflns_point_group_measured_fraction_full 0.998
_diffrn_reflns_point_group_measured_fraction_max 0.999
_diffrn_reflns_theta_full 25.242
_diffrn_reflns_theta_max 26.000
_diffrn_reflns_theta_min 2.216
_diffrn_source 'fine-focus sealed tube'
_exptl_absorpt_coefficient_mu 1.871
_exptl_absorpt_correction_T_max 0.835
_exptl_absorpt_correction_T_min 0.600
_exptl_absorpt_correction_type multi-scan
_exptl_absorpt_process_details 'SADABS(Bruker, 2000)'
_exptl_crystal_colour yellow
_exptl_crystal_density_diffrn 1.499
_exptl_crystal_description needle-shaped
_exptl_crystal_F_000 2180
_exptl_crystal_size_max 0.300
_exptl_crystal_size_mid 0.100
_exptl_crystal_size_min 0.100
_refine_diff_density_max 1.309
_refine_diff_density_min -2.340
_refine_diff_density_rms 0.158
_refine_ls_extinction_method none
_refine_ls_goodness_of_fit_ref 1.004
_refine_ls_hydrogen_treatment constr
_refine_ls_matrix_type full
_refine_ls_number_parameters 321
_refine_ls_number_reflns 4663
_refine_ls_number_restraints 121
_refine_ls_restrained_S_all 0.994
_refine_ls_R_factor_all 0.0850
_refine_ls_R_factor_gt 0.0813
_refine_ls_shift/su_max 0.001
_refine_ls_shift/su_mean 0.000
_refine_ls_structure_factor_coef Fsqd
_refine_ls_weighting_details 'w=1/[\s^2^(Fo^2^)+(0.0001P)^2^+192.6310P] where P=(Fo^2^+2Fc^2^)/3'
_refine_ls_weighting_scheme calc
_refine_ls_wR_factor_gt 0.1753
_refine_ls_wR_factor_ref 0.1772
_reflns_Friedel_coverage 0.000
_reflns_number_gt 4384
_reflns_number_total 4663
_reflns_threshold_expression 'I > 2\s(I)'
_cod_data_source_file c9dt00073a2.cif
_cod_data_source_block Dy
_cod_depositor_comments 'Adding full bibliography for 7048811--7048813.cif.'
_cod_database_code 7048811
_shelx_shelxl_version_number 2018/3
_shelx_space_group_comment
;
The symmetry employed for this shelxl refinement is uniquely defined
by the following loop, which should always be used as a source of
symmetry information in preference to the above space-group names.
They are only intended as comments.
;
_shelx_estimated_absorpt_t_min 0.604
_shelx_estimated_absorpt_t_max 0.835

loop_
_space_group_symop_operation_xyz
'x, y, z'
'-x+1/2, -y+1/2, z+1/2'
'x+1/2, -y+1/2, -z'
'-x, y, -z+1/2'
'-x, -y, -z'
'x-1/2, y-1/2, -z-1/2'
'-x-1/2, y-1/2, z'
'x, -y, z-1/2'

loop_
_atom_site_label
_atom_site_type_symbol
_atom_site_fract_x
_atom_site_fract_y
_atom_site_fract_z
_atom_site_U_iso_or_equiv
_atom_site_adp_type
_atom_site_occupancy
_atom_site_site_symmetry_order
_atom_site_calc_flag
_atom_site_refinement_flags_posn
_atom_site_refinement_flags_adp
_atom_site_refinement_flags_occupancy
_atom_site_disorder_assembly
_atom_site_disorder_group
Dy1 Dy 0.500000 0.15760(3) 0.250000 0.01694(18) Uani 1 2 d S T P . .
Cl1 Cl 0.42915(9) 0.07044(12) 0.7578(5) 0.0409(7) Uani 1 1 d . . . . .
Cl2 Cl 0.49509(19) 0.3050(2) 0.6988(6) 0.0295(11) Uani 0.5 1 d . . P . .
P1 P 0.39346(7) 0.21561(12) 0.4242(3) 0.0183(5) Uani 1 1 d . . . . .
O1 O 0.4375(3) 0.1937(6) 0.3774(10) 0.056(3) Uani 1 1 d . . . . .
O2 O 0.3580(3) 0.1642(4) 0.3761(10) 0.0416(19) Uani 1 1 d D U . . .
O3 O 0.3799(3) 0.2803(3) 0.3351(9) 0.0333(18) Uani 1 1 d D . . . .
O1W O 0.4683(3) 0.1879(4) -0.0243(11) 0.046(2) Uani 1 1 d . . . . .
H1WA H 0.476725 0.226328 -0.051754 0.068 Uiso 1 1 d R U . . .
H1WB H 0.476225 0.160898 -0.104003 0.068 Uiso 1 1 d R U . . .
O2W O 0.4890(4) 0.2756(6) 0.270(3) 0.032(4) Uani 0.5 1 d . . P . .
H2WA H 0.485353 0.291807 0.166895 0.048 Uiso 0.5 1 d R U P . .
H2WB H 0.466633 0.282957 0.332466 0.048 Uiso 0.5 1 d R U P . .
O3W O 0.4537(4) 0.0711(6) 0.1290(16) 0.021(3) Uani 0.5 1 d . U P . .
H3WA H 0.466411 0.034234 0.138771 0.032 Uiso 0.5 1 d R U P . .
H3WB H 0.448680 0.078934 0.020201 0.032 Uiso 0.5 1 d R U P . .
O4W O 0.5506(5) 0.0768(6) 0.1777(18) 0.028(3) Uani 0.5 1 d . . P . .
H4WA H 0.544726 0.042048 0.235429 0.042 Uiso 0.5 1 d R U P . .
H4WB H 0.549286 0.068858 0.067219 0.042 Uiso 0.5 1 d R U P . .
O5W O 0.4909(4) 0.0710(6) 0.4604(17) 0.022(3) Uani 0.5 1 d . . P . .
H5WA H 0.464136 0.066879 0.484352 0.033 Uiso 0.5 1 d R U P . .
H5WB H 0.500346 0.035359 0.416352 0.033 Uiso 0.5 1 d R U P . .
O6W O 0.4775(6) 0.3709(9) 0.444(2) 0.051(5) Uani 0.5 1 d . U P A 1
H6WA H 0.457566 0.393238 0.492944 0.076 Uiso 0.5 1 d R U P A 1
H6WB H 0.499747 0.370727 0.510453 0.076 Uiso 0.5 1 d R U P A 1
O7WA O 0.5185(19) 0.491(4) 0.962(10) 0.147(18) Uani 0.29 1 d . U P B 1
O7WB O 0.522(2) 0.497(4) 0.748(15) 0.140(19) Uani 0.21 1 d . U P C 2
C1 C 0.3873(3) 0.2310(4) 0.6542(12) 0.0173(17) Uani 1 1 d . U . . .
H1A H 0.392519 0.189335 0.718409 0.021 Uiso 1 1 calc R U . . .
H1B H 0.410253 0.262229 0.690755 0.021 Uiso 1 1 calc R U . . .
C2 C 0.3443(3) 0.2584(4) 0.7145(10) 0.0158(16) Uani 1 1 d . U . . .
C3 C 0.3378(3) 0.3274(4) 0.7234(11) 0.0184(17) Uani 1 1 d . U . . .
C4 C 0.3694(3) 0.3742(5) 0.6659(13) 0.025(2) Uani 1 1 d . . . . .
H4A H 0.396532 0.359241 0.622509 0.030 Uiso 1 1 calc R U . . .
C5 C 0.3611(4) 0.4397(5) 0.6726(16) 0.040(3) Uani 1 1 d . . . . .
H5A H 0.381670 0.469702 0.625596 0.048 Uiso 1 1 calc R U . . .
C6 C 0.3222(5) 0.4643(5) 0.748(2) 0.051(3) Uani 1 1 d . . . . .
H6A H 0.317391 0.510294 0.755861 0.061 Uiso 1 1 calc R U . . .
C7 C 0.2921(4) 0.4216(5) 0.8100(15) 0.036(3) Uani 1 1 d . . . . .
H7A H 0.266520 0.438400 0.862973 0.044 Uiso 1 1 calc R U . . .
C8 C 0.2978(3) 0.3525(5) 0.7976(12) 0.024(2) Uani 1 1 d . . . . .
C9 C 0.2658(3) 0.3088(5) 0.8513(14) 0.029(2) Uani 1 1 d . . . . .
H9A H 0.239839 0.325174 0.901953 0.034 Uiso 1 1 calc R U . . .
C10 C 0.2713(3) 0.2414(5) 0.8318(13) 0.024(2) Uani 1 1 d . . . . .
C11 C 0.2365(3) 0.1973(6) 0.8754(15) 0.036(3) Uani 1 1 d . . . . .
H11A H 0.209864 0.214621 0.917738 0.043 Uiso 1 1 calc R U . . .
C12 C 0.2411(4) 0.1322(6) 0.8569(16) 0.040(3) Uani 1 1 d . . . . .
H12A H 0.217740 0.103712 0.885474 0.048 Uiso 1 1 calc R U . . .
C13 C 0.2807(4) 0.1058(5) 0.7949(14) 0.033(2) Uani 1 1 d . . . . .
H13A H 0.283566 0.059558 0.782632 0.039 Uiso 1 1 calc R U . . .
C14 C 0.3143(3) 0.1449(4) 0.7528(15) 0.027(2) Uani 1 1 d . . . . .
H14A H 0.340672 0.125698 0.713520 0.032 Uiso 1 1 calc R U . . .
C15 C 0.3110(3) 0.2150(4) 0.7665(13) 0.0200(17) Uani 1 1 d . U . . .
C16 C 0.3526(6) 0.1353(7) 0.2043(16) 0.034(3) Uani 0.7 1 d D U P D 1
H16A H 0.380110 0.137628 0.137556 0.040 Uiso 0.7 1 calc R U P D 1
H16B H 0.330277 0.159774 0.136853 0.040 Uiso 0.7 1 calc R U P D 1
C17 C 0.3392(8) 0.0662(7) 0.225(2) 0.039(4) Uani 0.7 1 d D U P D 1
H17A H 0.335488 0.046198 0.107806 0.059 Uiso 0.7 1 calc R U P D 1
H17B H 0.361534 0.042169 0.290874 0.059 Uiso 0.7 1 calc R U P D 1
H17C H 0.311836 0.064255 0.290172 0.059 Uiso 0.7 1 calc R U P D 1
C16' C 0.3569(14) 0.0942(7) 0.350(5) 0.038(4) Uani 0.3 1 d D U P D 2
H16C H 0.336346 0.073964 0.434682 0.045 Uiso 0.3 1 calc R U P D 2
H16D H 0.385952 0.075392 0.372148 0.045 Uiso 0.3 1 calc R U P D 2
C17' C 0.3434(19) 0.0798(17) 0.168(5) 0.035(6) Uani 0.3 1 d D U P D 2
H17D H 0.342661 0.032073 0.150077 0.052 Uiso 0.3 1 calc R U P D 2
H17E H 0.314522 0.098112 0.147092 0.052 Uiso 0.3 1 calc R U P D 2
H17F H 0.364005 0.099536 0.084713 0.052 Uiso 0.3 1 calc R U P D 2
C18 C 0.3869(6) 0.3034(7) 0.1572(16) 0.066(4) Uani 1 1 d D U . . .
H18A H 0.415378 0.287547 0.115509 0.079 Uiso 1 1 calc R U . . .
H18B H 0.364455 0.284276 0.078792 0.079 Uiso 1 1 calc R U . . .
C19 C 0.3856(6) 0.3721(6) 0.1428(18) 0.065(4) Uani 1 1 d D U . . .
H19A H 0.390516 0.384826 0.019128 0.098 Uiso 1 1 calc R U . . .
H19B H 0.357157 0.388071 0.181177 0.098 Uiso 1 1 calc R U . . .
H19C H 0.408110 0.391343 0.217915 0.098 Uiso 1 1 calc R U . . .

loop_
_atom_site_aniso_label
_atom_site_aniso_U_11
_atom_site_aniso_U_22
_atom_site_aniso_U_33
_atom_site_aniso_U_23
_atom_site_aniso_U_13
_atom_site_aniso_U_12
Dy1 0.0211(3) 0.0151(3) 0.0146(3) 0.000 0.0066(3) 0.000
Cl1 0.0423(14) 0.0223(11) 0.0581(17) -0.0074(14) -0.0115(15) 0.0082(10)
Cl2 0.033(3) 0.027(2) 0.028(3) -0.0047(16) 0.004(3) -0.001(2)
P1 0.0159(11) 0.0245(12) 0.0147(11) -0.0028(9) -0.0003(9) 0.0081(9)
O1 0.031(4) 0.120(9) 0.019(4) -0.006(5) -0.001(3) 0.040(5)
O2 0.057(5) 0.038(4) 0.030(4) -0.010(3) 0.009(4) -0.019(4)
O3 0.053(5) 0.024(4) 0.024(4) -0.002(3) 0.009(3) 0.013(3)
O1W 0.072(6) 0.022(4) 0.043(5) 0.005(4) -0.033(5) 0.000(4)
O2W 0.014(8) 0.027(6) 0.056(11) -0.007(8) 0.018(8) 0.001(4)
O3W 0.037(6) 0.019(6) 0.008(5) -0.005(4) 0.004(5) -0.002(5)
O4W 0.047(9) 0.017(7) 0.019(7) -0.009(5) 0.002(6) 0.004(6)
O5W 0.023(7) 0.017(6) 0.025(7) -0.001(5) -0.001(5) -0.002(5)
O6W 0.056(10) 0.056(10) 0.041(9) 0.001(8) -0.009(8) 0.015(8)
O7WA 0.16(2) 0.14(2) 0.15(2) -0.006(16) 0.005(16) -0.017(16)
O7WB 0.15(2) 0.13(2) 0.14(2) -0.003(16) 0.000(16) -0.023(16)
C1 0.014(4) 0.021(4) 0.017(4) 0.001(3) -0.003(3) 0.005(3)
C2 0.021(3) 0.021(3) 0.006(3) -0.001(3) 0.001(3) 0.004(3)
C3 0.027(4) 0.019(4) 0.008(4) -0.005(3) 0.002(3) 0.002(3)
C4 0.032(5) 0.020(5) 0.024(5) -0.006(4) 0.004(4) 0.002(4)
C5 0.063(8) 0.022(5) 0.034(6) -0.004(5) 0.008(6) -0.006(5)
C6 0.077(9) 0.021(5) 0.054(8) -0.004(6) 0.023(8) 0.014(6)
C7 0.045(6) 0.029(6) 0.035(6) -0.007(5) 0.009(5) 0.015(5)
C8 0.031(5) 0.023(5) 0.018(5) -0.005(4) 0.001(4) 0.008(4)
C9 0.024(5) 0.034(5) 0.029(5) -0.002(5) 0.011(4) 0.007(4)
C10 0.020(5) 0.030(5) 0.023(5) 0.001(4) 0.012(4) 0.007(4)
C11 0.021(5) 0.050(7) 0.036(6) -0.009(5) 0.012(5) -0.007(5)
C12 0.034(6) 0.049(7) 0.036(6) -0.001(6) 0.010(5) -0.019(5)
C13 0.043(6) 0.023(5) 0.031(6) 0.001(4) 0.001(5) -0.009(5)
C14 0.027(5) 0.024(5) 0.028(5) 0.003(5) 0.003(5) 0.003(4)
C15 0.019(4) 0.025(4) 0.016(4) -0.001(4) 0.002(4) 0.004(3)
C16 0.047(6) 0.028(5) 0.026(6) -0.002(5) -0.001(5) -0.013(5)
C17 0.046(8) 0.026(7) 0.045(9) -0.009(7) -0.006(9) -0.009(6)
C16' 0.049(7) 0.032(6) 0.032(7) -0.004(7) 0.002(7) -0.015(7)
C17' 0.041(11) 0.029(11) 0.034(10) 0.001(10) -0.003(11) -0.016(10)
C18 0.110(11) 0.057(7) 0.029(6) 0.018(6) 0.004(7) 0.025(8)
C19 0.098(11) 0.055(7) 0.043(7) 0.014(7) -0.026(8) -0.009(8)

loop_
_atom_type_symbol
_atom_type_description
_atom_type_scat_dispersion_real
_atom_type_scat_dispersion_imag
_atom_type_scat_source
C C 0.0033 0.0016 'International Tables Vol C Tables 4.2.6.8 and 6.1.1.4'
H H 0.0000 0.0000 'International Tables Vol C Tables 4.2.6.8 and 6.1.1.4'
Cl Cl 0.1484 0.1585 'International Tables Vol C Tables 4.2.6.8 and 6.1.1.4'
Dy Dy -0.1892 4.4098 'International Tables Vol C Tables 4.2.6.8 and 6.1.1.4'
O O 0.0106 0.0060 'International Tables Vol C Tables 4.2.6.8 and 6.1.1.4'
P P 0.1023 0.0942 'International Tables Vol C Tables 4.2.6.8 and 6.1.1.4'

loop_
_geom_angle_atom_site_label_1
_geom_angle_atom_site_label_2
_geom_angle_atom_site_label_3
_geom_angle
_geom_angle_site_symmetry_1
_geom_angle_site_symmetry_3
O1 Dy1 O1 142.5(6) . 4_655
O1 Dy1 O4W 63.9(5) . 4_655
O1 Dy1 O4W 153.3(5) 4_655 4_655
O1 Dy1 O4W 153.3(5) . .
O1 Dy1 O4W 63.9(5) 4_655 .
O4W Dy1 O4W 90.5(7) 4_655 .
O1 Dy1 O1W 84.2(3) . 4_655
O1 Dy1 O1W 86.2(3) 4_655 4_655
O4W Dy1 O1W 104.8(4) 4_655 4_655
O4W Dy1 O1W 96.3(4) . 4_655
O1 Dy1 O1W 86.2(3) . .
O1 Dy1 O1W 84.2(3) 4_655 .
O4W Dy1 O1W 96.3(4) 4_655 .
O4W Dy1 O1W 104.8(4) . .
O1W Dy1 O1W 149.9(4) 4_655 .
O1 Dy1 O5W 128.2(4) . 4_655
O1 Dy1 O5W 81.8(4) 4_655 4_655
O4W Dy1 O5W 73.4(5) 4_655 4_655
O4W Dy1 O5W 41.1(4) . 4_655
O1W Dy1 O5W 136.3(3) 4_655 4_655
O1W Dy1 O5W 70.1(4) . 4_655
O1 Dy1 O5W 81.8(4) . .
O1 Dy1 O5W 128.2(4) 4_655 .
O4W Dy1 O5W 41.1(4) 4_655 .
O4W Dy1 O5W 73.4(5) . .
O1W Dy1 O5W 70.1(4) 4_655 .
O1W Dy1 O5W 136.3(4) . .
O5W Dy1 O5W 84.9(6) 4_655 .
O1 Dy1 O2W 80.0(4) . 4_655
O1 Dy1 O2W 62.4(4) 4_655 4_655
O4W Dy1 O2W 143.6(4) 4_655 4_655
O4W Dy1 O2W 126.0(4) . 4_655
O1W Dy1 O2W 74.9(5) 4_655 4_655
O1W Dy1 O2W 75.4(5) . 4_655
O5W Dy1 O2W 132.2(5) 4_655 4_655
O5W Dy1 O2W 141.8(5) . 4_655
O1 Dy1 O2W 62.4(4) . .
O1 Dy1 O2W 80.0(4) 4_655 .
O4W Dy1 O2W 126.0(4) 4_655 .
O4W Dy1 O2W 143.6(4) . .
O1W Dy1 O2W 75.4(5) 4_655 .
O1W Dy1 O2W 74.9(5) . .
O5W Dy1 O2W 141.8(5) 4_655 .
O5W Dy1 O2W 132.2(5) . .
O2W Dy1 O2W 17.6(5) 4_655 .
O1 Dy1 O3W 124.8(4) . 4_655
O1 Dy1 O3W 83.9(4) 4_655 4_655
O4W Dy1 O3W 78.4(4) 4_655 4_655
O4W Dy1 O3W 35.7(4) . 4_655
O1W Dy1 O3W 67.6(4) 4_655 4_655
O1W Dy1 O3W 139.0(4) . 4_655
O5W Dy1 O3W 69.4(4) 4_655 4_655
O5W Dy1 O3W 44.8(4) . 4_655
O2W Dy1 O3W 130.7(5) 4_655 4_655
O2W Dy1 O3W 140.4(5) . 4_655
O1 Dy1 O3W 83.8(4) . .
O1 Dy1 O3W 124.8(4) 4_655 .
O4W Dy1 O3W 35.7(4) 4_655 .
O4W Dy1 O3W 78.4(4) . .
O1W Dy1 O3W 139.0(4) 4_655 .
O1W Dy1 O3W 67.6(4) . .
O5W Dy1 O3W 44.8(4) 4_655 .
O5W Dy1 O3W 69.4(4) . .
O2W Dy1 O3W 140.4(5) 4_655 .
O2W Dy1 O3W 130.7(5) . .
O3W Dy1 O3W 87.9(6) 4_655 .
O1 P1 O3 114.0(5) . .
O1 P1 O2 113.0(6) . .
O3 P1 O2 106.3(5) . .
O1 P1 C1 112.7(4) . .
O3 P1 C1 104.3(4) . .
O2 P1 C1 105.7(4) . .
P1 O1 Dy1 168.6(5) . .
C16 O2 P1 124.6(8) . .
C16' O2 P1 135.4(18) . .
C18 O3 P1 130.2(8) . .
Dy1 O1W H1WA 109.0 . .
Dy1 O1W H1WB 109.3 . .
H1WA O1W H1WB 109.5 . .
O2W O2W Dy1 81.2(3) 4_655 .
O2W O2W H2WA 75.9 4_655 .
Dy1 O2W H2WA 110.2 . .
O2W O2W H2WB 165.2 4_655 .
Dy1 O2W H2WB 108.8 . .
H2WA O2W H2WB 109.5 . .
O4W O3W Dy1 68.0(8) 4_655 .
O4W O3W H3WA 91.5 4_655 .
Dy1 O3W H3WA 109.4 . .
O4W O3W H3WB 157.9 4_655 .
Dy1 O3W H3WB 109.4 . .
H3WA O3W H3WB 109.5 . .
O3W O4W O5W 123.2(13) 4_655 4_655
O3W O4W Dy1 76.3(8) 4_655 .
O5W O4W Dy1 71.2(7) 4_655 .
O3W O4W H4WA 53.6 4_655 .
O5W O4W H4WA 95.6 4_655 .
Dy1 O4W H4WA 108.8 . .
O3W O4W H4WB 162.6 4_655 .
O5W O4W H4WB 48.1 4_655 .
Dy1 O4W H4WB 109.3 . .
H4WA O4W H4WB 109.5 . .
O4W O5W Dy1 67.7(6) 4_655 .
O4W O5W H5WA 52.3 4_655 .
Dy1 O5W H5WA 109.2 . .
O4W O5W H5WB 94.7 4_655 .
Dy1 O5W H5WB 109.2 . .
H5WA O5W H5WB 109.5 . .
H6WA O6W H6WB 109.5 . .
C2 C1 P1 117.0(6) . .
C2 C1 H1A 108.1 . .
P1 C1 H1A 108.1 . .
C2 C1 H1B 108.1 . .
P1 C1 H1B 108.1 . .
H1A C1 H1B 107.3 . .
C15 C2 C3 120.1(8) . .
C15 C2 C1 119.8(8) . .
C3 C2 C1 120.1(8) . .
C2 C3 C4 123.2(8) . .
C2 C3 C8 119.1(8) . .
C4 C3 C8 117.7(8) . .
C5 C4 C3 120.8(10) . .
C5 C4 H4A 119.6 . .
C3 C4 H4A 119.6 . .
C4 C5 C6 121.3(11) . .
C4 C5 H5A 119.3 . .
C6 C5 H5A 119.3 . .
C7 C6 C5 119.6(10) . .
C7 C6 H6A 120.2 . .
C5 C6 H6A 120.2 . .
C6 C7 C8 121.8(10) . .
C6 C7 H7A 119.1 . .
C8 C7 H7A 119.1 . .
C9 C8 C7 121.8(9) . .
C9 C8 C3 119.6(9) . .
C7 C8 C3 118.6(9) . .
C10 C9 C8 120.9(9) . .
C10 C9 H9A 119.6 . .
C8 C9 H9A 119.6 . .
C9 C10 C15 120.9(9) . .
C9 C10 C11 119.9(9) . .
C15 C10 C11 119.1(9) . .
C12 C11 C10 120.9(10) . .
C12 C11 H11A 119.6 . .
C10 C11 H11A 119.6 . .
C11 C12 C13 120.1(10) . .
C11 C12 H12A 120.0 . .
C13 C12 H12A 120.0 . .
C14 C13 C12 121.5(10) . .
C14 C13 H13A 119.3 . .
C12 C13 H13A 119.3 . .
C13 C14 C15 120.9(9) . .
C13 C14 H14A 119.6 . .
C15 C14 H14A 119.6 . .
C2 C15 C10 119.2(8) . .
C2 C15 C14 123.2(8) . .
C10 C15 C14 117.6(9) . .
O2 C16 C17 109.2(11) . .
O2 C16 H16A 109.8 . .
C17 C16 H16A 109.8 . .
O2 C16 H16B 109.8 . .
C17 C16 H16B 109.8 . .
H16A C16 H16B 108.3 . .
C16 C17 H17A 109.5 . .
C16 C17 H17B 109.5 . .
H17A C17 H17B 109.5 . .
C16 C17 H17C 109.5 . .
H17A C17 H17C 109.5 . .
H17B C17 H17C 109.5 . .
O2 C16' C17' 109(3) . .
O2 C16' H16C 109.8 . .
C17' C16' H16C 109.8 . .
O2 C16' H16D 109.8 . .
C17' C16' H16D 109.8 . .
H16C C16' H16D 108.2 . .
C16' C17' H17D 109.5 . .
C16' C17' H17E 109.5 . .
H17D C17' H17E 109.5 . .
C16' C17' H17F 109.5 . .
H17D C17' H17F 109.5 . .
H17E C17' H17F 109.5 . .
C19 C18 O3 113.1(12) . .
C19 C18 H18A 108.9 . .
O3 C18 H18A 108.9 . .
C19 C18 H18B 108.9 . .
O3 C18 H18B 108.9 . .
H18A C18 H18B 107.8 . .
C18 C19 H19A 109.5 . .
C18 C19 H19B 109.5 . .
H19A C19 H19B 109.5 . .
C18 C19 H19C 109.5 . .
H19A C19 H19C 109.5 . .
H19B C19 H19C 109.5 . .

loop_
_geom_bond_atom_site_label_1
_geom_bond_atom_site_label_2
_geom_bond_distance
_geom_bond_site_symmetry_2
Dy1 O1 2.279(7) .
Dy1 O1 2.279(7) 4_655
Dy1 O4W 2.333(13) 4_655
Dy1 O4W 2.333(13) .
Dy1 O1W 2.370(7) 4_655
Dy1 O1W 2.370(7) .
Dy1 O5W 2.387(12) 4_655
Dy1 O5W 2.387(12) .
Dy1 O2W 2.429(12) 4_655
Dy1 O2W 2.429(12) .
Dy1 O3W 2.444(13) 4_655
Dy1 O3W 2.444(12) .
Cl2 Cl2 0.830(9) 4_656
P1 O1 1.475(8) .
P1 O3 1.537(7) .
P1 O2 1.557(8) .
P1 C1 1.773(9) .
O2 C16 1.434(12) .
O2 C16' 1.439(13) .
O3 C18 1.438(11) .
O1W H1WA 0.8500 .
O1W H1WB 0.8500 .
O2W O2W 0.74(2) 4_655
O2W H2WA 0.8500 .
O2W H2WB 0.8500 .
O3W O4W 1.469(18) 4_655
O3W H3WA 0.8498 .
O3W H3WB 0.8500 .
O4W O5W 1.656(18) 4_655
O4W H4WA 0.8499 .
O4W H4WB 0.8500 .
O5W H5WA 0.8499 .
O5W H5WB 0.8500 .
O6W H6WA 0.8500 .
O6W H6WB 0.8500 .
O7WA O7WA 1.33(11) 5_667
O7WB O7WB 1.37(15) 4_656
C1 C2 1.511(11) .
C1 H1A 0.9900 .
C1 H1B 0.9900 .
C2 C15 1.412(12) .
C2 C3 1.420(12) .
C3 C4 1.430(13) .
C3 C8 1.451(12) .
C4 C5 1.358(14) .
C4 H4A 0.9500 .
C5 C6 1.421(17) .
C5 H5A 0.9500 .
C6 C7 1.354(17) .
C6 H6A 0.9500 .
C7 C8 1.420(14) .
C7 H7A 0.9500 .
C8 C9 1.390(14) .
C9 C10 1.388(14) .
C9 H9A 0.9500 .
C10 C15 1.425(12) .
C10 C11 1.440(14) .
C11 C12 1.339(17) .
C11 H11A 0.9500 .
C12 C13 1.416(16) .
C12 H12A 0.9500 .
C13 C14 1.347(14) .
C13 H13A 0.9500 .
C14 C15 1.434(12) .
C14 H14A 0.9500 .
C16 C17 1.473(19) .
C16 H16A 0.9900 .
C16 H16B 0.9900 .
C17 H17A 0.9800 .
C17 H17B 0.9800 .
C17 H17C 0.9800 .
C16' C17' 1.47(5) .
C16' H16C 0.9900 .
C16' H16D 0.9900 .
C17' H17D 0.9800 .
C17' H17E 0.9800 .
C17' H17F 0.9800 .
C18 C19 1.402(18) .
C18 H18A 0.9900 .
C18 H18B 0.9900 .
C19 H19A 0.9800 .
C19 H19B 0.9800 .
C19 H19C 0.9800 .

loop_
_geom_hbond_atom_site_label_D
_geom_hbond_atom_site_label_H
_geom_hbond_atom_site_label_A
_geom_hbond_distance_DH
_geom_hbond_distance_HA
_geom_hbond_distance_DA
_geom_hbond_angle_DHA
_geom_hbond_site_symmetry_A
_geom_hbond_publ_flag
C18 H18A O2W 0.99 2.57 3.32(2) 132.5 . yes
C16'^b H16D^b O4W 0.99 2.00 2.89(4) 148.6 4_655 yes
C16^a H16A^a O3W 0.99 2.65 3.44(2) 136.6 . yes
C1 H1B Cl2 0.99 2.76 3.669(11) 152.4 . yes
C1 H1A Cl1 0.99 2.69 3.599(9) 153.3 . yes
O6W^a H6WB^a Cl2 0.85 2.57 3.126(18) 123.7 4_656 yes
O6W^a H6WB^a Cl2 0.85 1.96 2.405(18) 111.8 . yes
O5W H5WB O5W 0.85 2.37 3.00(2) 131.7 5_656 yes
O5W H5WA Cl1 0.85 2.33 2.945(13) 129.5 . yes
O4W H4WB Cl1 0.85 2.54 3.346(14) 158.6 4_655 yes
O4W H4WA Cl1 0.85 2.43 3.098(13) 136.4 5_656 yes
O3W H3WB Cl1 0.85 2.08 2.901(13) 163.3 1_554 yes
O3W H3WA O5W 0.85 2.64 3.361(17) 143.5 8 yes
O3W H3WA Cl1 0.85 2.58 3.132(13) 123.5 8 yes
O2W H2WA O6W^a 0.85 2.15 2.73(2) 125.2 4_655 yes
O2W H2WA Cl2 0.85 2.84 3.617(19) 153.6 4_655 yes
O1W H1WB Cl1 0.85 2.57 3.142(8) 125.9 1_554 yes
O1W H1WA Cl2 0.85 2.13 2.947(9) 160.4 4_655 yes
O1W H1WA Cl2 0.85 2.53 3.274(9) 146.2 1_554 yes

loop_
_geom_torsion_atom_site_label_1
_geom_torsion_atom_site_label_2
_geom_torsion_atom_site_label_3
_geom_torsion_atom_site_label_4
_geom_torsion
O3 P1 O1 Dy1 -65(4)
O2 P1 O1 Dy1 56(4)
C1 P1 O1 Dy1 176(4)
O1 P1 O2 C16 -53.1(12)
O3 P1 O2 C16 72.7(11)
C1 P1 O2 C16 -176.9(11)
O1 P1 O2 C16' 24(2)
O3 P1 O2 C16' 150(2)
C1 P1 O2 C16' -100(2)
O1 P1 O3 C18 41.0(14)
O2 P1 O3 C18 -84.2(13)
C1 P1 O3 C18 164.3(12)
O1 P1 C1 C2 175.8(8)
O3 P1 C1 C2 51.6(8)
O2 P1 C1 C2 -60.2(8)
P1 C1 C2 C15 91.0(9)
P1 C1 C2 C3 -90.6(9)
C15 C2 C3 C4 -177.2(9)
C1 C2 C3 C4 4.5(13)
C15 C2 C3 C8 4.2(13)
C1 C2 C3 C8 -174.2(8)
C2 C3 C4 C5 178.1(10)
C8 C3 C4 C5 -3.3(15)
C3 C4 C5 C6 4.6(19)
C4 C5 C6 C7 -2(2)
C5 C6 C7 C8 -1(2)
C6 C7 C8 C9 -176.1(12)
C6 C7 C8 C3 2.6(17)
C2 C3 C8 C9 -2.8(13)
C4 C3 C8 C9 178.5(9)
C2 C3 C8 C7 178.4(9)
C4 C3 C8 C7 -0.3(13)
C7 C8 C9 C10 177.5(10)
C3 C8 C9 C10 -1.2(15)
C8 C9 C10 C15 3.9(16)
C8 C9 C10 C11 -175.1(10)
C9 C10 C11 C12 179.7(11)
C15 C10 C11 C12 0.7(17)
C10 C11 C12 C13 0.4(19)
C11 C12 C13 C14 -0.2(18)
C12 C13 C14 C15 -1.1(17)
C3 C2 C15 C10 -1.6(13)
C1 C2 C15 C10 176.8(8)
C3 C2 C15 C14 176.8(9)
C1 C2 C15 C14 -4.9(14)
C9 C10 C15 C2 -2.5(15)
C11 C10 C15 C2 176.5(9)
C9 C10 C15 C14 179.1(10)
C11 C10 C15 C14 -1.9(15)
C13 C14 C15 C2 -176.2(10)
C13 C14 C15 C10 2.1(16)
P1 O2 C16 C17 143.6(13)
P1 O2 C16' C17' -118(3)
P1 O3 C18 C19 -156.1(11)
